data_7057274
loop_
_publ_author_name
'Burianova, Valeria K.'
'Bolotin, Dmitrii S.'
'Mikherdov, Alexander S.'
'Novikov, Alexander S.'
'Mokolokolo, Pennie Petrus'
'Roodt, Andreas'
'Boyarskiy, Vadim P.'
'Dar&#x2019;in, Dmitry'
'Krasavin, Mikhail'
'Suslonov, Vitalii V.'
'Zhdanov, Andrey P.'
'Zhizhin, Konstantin Yu.'
'Kuznetsov, Nikolay T.'

_publ_section_title
;
 Mechanism of generation of closo-decaborato amidrazones. Intramolecular
 non-covalent B--H&#x22EF;\p(Ph) interaction determines stabilization of
 the configuration around the amidrazone C&#xE001;N bond
;
_journal_issue 11
_journal_name_full 'New Journal of Chemistry'
_journal_page_first 8693
_journal_paper_doi 10.1039/C8NJ01018H
_journal_volume 42
_journal_year 2018
_chemical_formula_moiety '1(C25 H22 P), C10 H22 B10 Br N4'
_chemical_formula_sum 'C35 H44 B10 Br N4 P'
_chemical_formula_weight 739.72
_space_group_crystal_system triclinic
_space_group_IT_number 2
_space_group_name_Hall '-P 1'
_space_group_name_H-M_alt 'P -1'
_symmetry_space_group_name_Hall '-P 1'
_symmetry_space_group_name_H-M 'P -1'
_atom_sites_solution_hydrogens mixed
_atom_sites_solution_primary iterative
_audit_creation_date 2017-03-03
_audit_creation_method
;
Olex2 1.2
(compiled 2017.03.02 svn.r3394 for OlexSys, GUI svn.r5324)
;
_audit_update_record
;
2017-07-21 deposited with the CCDC.
2018-04-11 downloaded from the CCDC.
;
_cell_angle_alpha 73.394(3)
_cell_angle_beta 83.153(2)
_cell_angle_gamma 86.422(3)
_cell_formula_units_Z 2
_cell_length_a 9.4455(3)
_cell_length_b 12.6195(4)
_cell_length_c 16.4179(4)
_cell_measurement_reflns_used 11145
_cell_measurement_temperature 100(2)
_cell_measurement_theta_max 75.7640
_cell_measurement_theta_min 3.6310
_cell_volume 1861.15(10)
_computing_cell_refinement
;
CrysAlisPro, Agilent Technologies,
Version 1.171.37.35 (release 13-08-2014 CrysAlis171 .NET)
(compiled Aug 13 2014,18:06:01)
;
_computing_data_collection
;
CrysAlisPro, Agilent Technologies,
Version 1.171.37.35 (release 13-08-2014 CrysAlis171 .NET)
(compiled Aug 13 2014,18:06:01)
;
_computing_data_reduction
;
CrysAlisPro, Agilent Technologies,
Version 1.171.37.35 (release 13-08-2014 CrysAlis171 .NET)
(compiled Aug 13 2014,18:06:01)
;
_computing_molecular_graphics 'Olex2 (Dolomanov et al., 2009)'
_computing_publication_material 'Olex2 (Dolomanov et al., 2009)'
_computing_structure_refinement 'ShelXL (Sheldrick, 2015)'
_computing_structure_solution
;
Superflip (Palatinus & Chapuis, 2007;Palatinus & van der Lee, 2008;
Palatinus et al., 2012)
;
_diffrn_ambient_environment N~2~
_diffrn_ambient_temperature 100(2)
_diffrn_detector 'CCD plate'
_diffrn_detector_area_resol_mean 10.3829
_diffrn_detector_type Atlas
_diffrn_measured_fraction_theta_full 1.000
_diffrn_measured_fraction_theta_max 0.998
_diffrn_measurement_details
;
#__ type_ start__ end____ width___ exp.time_
  1 omega -128.00  -51.00   1.0000   10.0000
omega____ theta____ kappa____ phi______ frames
    -      -40.3787  178.0000  -60.0000 77

#__ type_ start__ end____ width___ exp.time_
  2 omega -113.00  -11.00   1.0000   10.0000
omega____ theta____ kappa____ phi______ frames
    -      -40.3787  -57.0000 -150.0000 102

#__ type_ start__ end____ width___ exp.time_
  3 omega  -50.00   36.00   1.0000   10.0000
omega____ theta____ kappa____ phi______ frames
    -      -40.3787   38.0000    0.0000 86

#__ type_ start__ end____ width___ exp.time_
  4 omega -118.00  -89.00   1.0000   10.0000
omega____ theta____ kappa____ phi______ frames
    -      -40.3787  178.0000   30.0000 29

#__ type_ start__ end____ width___ exp.time_
  5 omega  105.00  130.00   1.0000   10.0000
omega____ theta____ kappa____ phi______ frames
    -       40.3787  178.0000    0.0000 25

#__ type_ start__ end____ width___ exp.time_
  6 omega  -33.00   67.00   1.0000   10.0000
omega____ theta____ kappa____ phi______ frames
    -       40.3787  -57.0000   90.0000 100

#__ type_ start__ end____ width___ exp.time_
  7 omega   22.00   52.00   1.0000   10.0000
omega____ theta____ kappa____ phi______ frames
    -       40.3787   38.0000   60.0000 30

#__ type_ start__ end____ width___ exp.time_
  8 omega   87.00  116.00   1.0000   10.0000
omega____ theta____ kappa____ phi______ frames
    -       40.3787   38.0000   60.0000 29

#__ type_ start__ end____ width___ exp.time_
  9 omega   36.00   91.00   1.0000   50.0000
omega____ theta____ kappa____ phi______ frames
    -      113.0000  -30.0000  -60.0000 55

#__ type_ start__ end____ width___ exp.time_
 10 omega   35.00   99.00   1.0000   50.0000
omega____ theta____ kappa____ phi______ frames
    -      113.0000 -112.0000  -30.0000 64

#__ type_ start__ end____ width___ exp.time_
 11 omega   50.00   82.00   1.0000   50.0000
omega____ theta____ kappa____ phi______ frames
    -      113.0000  -30.0000   90.0000 32

#__ type_ start__ end____ width___ exp.time_
 12 omega   62.00   96.00   1.0000   50.0000
omega____ theta____ kappa____ phi______ frames
    -      113.0000  -95.0000   90.0000 34

#__ type_ start__ end____ width___ exp.time_
 13 omega   52.00   90.00   1.0000   50.0000
omega____ theta____ kappa____ phi______ frames
    -      113.0000  -30.0000    0.0000 38

#__ type_ start__ end____ width___ exp.time_
 14 omega   62.00  114.00   1.0000   50.0000
omega____ theta____ kappa____ phi______ frames
    -      113.0000 -112.0000 -180.0000 52

#__ type_ start__ end____ width___ exp.time_
 15 omega   49.00  142.00   1.0000   50.0000
omega____ theta____ kappa____ phi______ frames
    -      113.0000  -61.0000  150.0000 93

#__ type_ start__ end____ width___ exp.time_
 16 omega   89.00  115.00   1.0000   50.0000
omega____ theta____ kappa____ phi______ frames
    -      113.0000 -112.0000 -120.0000 26

#__ type_ start__ end____ width___ exp.time_
 17 omega  110.00  177.00   1.0000   50.0000
omega____ theta____ kappa____ phi______ frames
    -      113.0000  112.0000 -180.0000 67

#__ type_ start__ end____ width___ exp.time_
 18 omega   41.00   97.00   1.0000   50.0000
omega____ theta____ kappa____ phi______ frames
    -      113.0000  -45.0000   60.0000 56

#__ type_ start__ end____ width___ exp.time_
 19 omega  117.00  174.00   1.0000   50.0000
omega____ theta____ kappa____ phi______ frames
    -      113.0000   45.0000  120.0000 57

#__ type_ start__ end____ width___ exp.time_
 20 omega   98.00  133.00   1.0000   50.0000
omega____ theta____ kappa____ phi______ frames
    -      113.0000  -61.0000 -150.0000 35

#__ type_ start__ end____ width___ exp.time_
 21 omega   51.00  115.00   1.0000   50.0000
omega____ theta____ kappa____ phi______ frames
    -      113.0000 -112.0000   30.0000 64

#__ type_ start__ end____ width___ exp.time_
 22 omega   31.00  164.00   1.0000   50.0000
omega____ theta____ kappa____ phi______ frames
    -      113.0000  -15.0000  120.0000 133

#__ type_ start__ end____ width___ exp.time_
 23 omega  -82.00  -15.00   1.0000   10.0000
omega____ theta____ kappa____ phi______ frames
    -      -40.3787  -38.0000   30.0000 67

#__ type_ start__ end____ width___ exp.time_
 24 omega  -52.00  -12.00   1.0000   10.0000
omega____ theta____ kappa____ phi______ frames
    -      -40.3787  -57.0000  -30.0000 40

#__ type_ start__ end____ width___ exp.time_
 25 omega -110.00  -77.00   1.0000   10.0000
omega____ theta____ kappa____ phi______ frames
    -      -40.3787  -57.0000  -30.0000 33

#__ type_ start__ end____ width___ exp.time_
 26 omega -118.00  -42.00   1.0000   10.0000
omega____ theta____ kappa____ phi______ frames
    -      -40.3787 -178.0000 -180.0000 76

#__ type_ start__ end____ width___ exp.time_
 27 omega    1.00   26.00   1.0000   10.0000
omega____ theta____ kappa____ phi______ frames
    -       40.3787   92.0000   45.0525 25

#__ type_ start__ end____ width___ exp.time_
 28 omega    6.00   32.00   1.0000   10.0000
omega____ theta____ kappa____ phi______ frames
    -       44.0000   90.0000  179.6005 26

#__ type_ start__ end____ width___ exp.time_
 29 omega   14.00   39.00   1.0000   10.0000
omega____ theta____ kappa____ phi______ frames
    -       48.0000   80.0000  -76.9306 25

#__ type_ start__ end____ width___ exp.time_
 30 omega   17.00   42.00   1.0000   10.0000
omega____ theta____ kappa____ phi______ frames
    -       52.0000   81.0000   78.1782 25

#__ type_ start__ end____ width___ exp.time_
 31 omega   17.00   44.00   1.0000   10.0000
omega____ theta____ kappa____ phi______ frames
    -       52.0000   81.0000   -8.4173 27

#__ type_ start__ end____ width___ exp.time_
 32 omega   22.00   47.00   1.0000   10.0000
omega____ theta____ kappa____ phi______ frames
    -       56.0000   78.0000 -159.1109 25

#__ type_ start__ end____ width___ exp.time_
 33 omega   23.00   48.00   1.0000   10.0000
omega____ theta____ kappa____ phi______ frames
    -       56.0000   78.0000  -62.4562 25

#__ type_ start__ end____ width___ exp.time_
 34 omega   31.00   58.00   1.0000   10.0000
omega____ theta____ kappa____ phi______ frames
    -       64.0000   76.0000   27.4102 27

#__ type_ start__ end____ width___ exp.time_
 35 omega   31.00   58.00   1.0000   10.0000
omega____ theta____ kappa____ phi______ frames
    -       64.0000   74.0000  119.0483 27

#__ type_ start__ end____ width___ exp.time_
 36 omega   36.00   61.00   1.0000   10.0000
omega____ theta____ kappa____ phi______ frames
    -       68.0000   75.0000   51.7117 25

#__ type_ start__ end____ width___ exp.time_
 37 omega   35.00   64.00   1.0000   10.0000
omega____ theta____ kappa____ phi______ frames
    -       68.0000   77.0000   84.4684 29

#__ type_ start__ end____ width___ exp.time_
 38 omega   35.00   74.00   1.0000   10.0000
omega____ theta____ kappa____ phi______ frames
    -       68.0000   76.0000  -88.4743 39

#__ type_ start__ end____ width___ exp.time_
 39 omega   36.00   64.00   1.0000   10.0000
omega____ theta____ kappa____ phi______ frames
    -       68.0000   75.0000  -28.3018 28

#__ type_ start__ end____ width___ exp.time_
 40 omega  113.00  140.00   1.0000   10.0000
omega____ theta____ kappa____ phi______ frames
    -       72.0000   77.0000  129.6704 27

#__ type_ start__ end____ width___ exp.time_
 41 omega   38.00   78.00   1.0000   10.0000
omega____ theta____ kappa____ phi______ frames
    -       72.0000   77.0000  129.6704 40

#__ type_ start__ end____ width___ exp.time_
 42 omega   99.00  126.00   1.0000   10.0000
omega____ theta____ kappa____ phi______ frames
    -       76.0000   72.0000 -144.1834 27

#__ type_ start__ end____ width___ exp.time_
 43 omega   44.00   73.00   1.0000   10.0000
omega____ theta____ kappa____ phi______ frames
    -       76.0000   76.0000 -124.9394 29

#__ type_ start__ end____ width___ exp.time_
 44 omega   43.00   69.00   1.0000   10.0000
omega____ theta____ kappa____ phi______ frames
    -       76.0000   73.0000 -173.7698 26

#__ type_ start__ end____ width___ exp.time_
 45 omega   43.00   69.00   1.0000   10.0000
omega____ theta____ kappa____ phi______ frames
    -       76.0000   72.0000 -144.1834 26

#__ type_ start__ end____ width___ exp.time_
 46 omega   46.00   73.00   1.0000   10.0000
omega____ theta____ kappa____ phi______ frames
    -       76.0000   67.0000  -51.9231 27

#__ type_ start__ end____ width___ exp.time_
 47 omega   50.00   80.00   1.0000   10.0000
omega____ theta____ kappa____ phi______ frames
    -       76.0000   51.0000   44.9995 30

#__ type_ start__ end____ width___ exp.time_
 48 omega   47.00   73.00   1.0000   50.0000
omega____ theta____ kappa____ phi______ frames
    -       80.0000   76.0000  -54.0474 26

#__ type_ start__ end____ width___ exp.time_
 49 omega   55.00   84.00   1.0000   50.0000
omega____ theta____ kappa____ phi______ frames
    -       88.0000   77.0000  -32.5213 29

#__ type_ start__ end____ width___ exp.time_
 50 omega   58.00   86.00   1.0000   50.0000
omega____ theta____ kappa____ phi______ frames
    -       88.0000   69.0000   51.7550 28

#__ type_ start__ end____ width___ exp.time_
 51 omega   57.00   84.00   1.0000   50.0000
omega____ theta____ kappa____ phi______ frames
    -       88.0000   68.0000   80.4121 27

#__ type_ start__ end____ width___ exp.time_
 52 omega  102.00  127.00   1.0000   50.0000
omega____ theta____ kappa____ phi______ frames
    -       88.0000   77.0000  -32.5213 25
;
_diffrn_measurement_device 'four-circle diffractometer'
_diffrn_measurement_device_type 'SuperNova, Dual, Cu at zero, Atlas'
_diffrn_measurement_method '\w scans'
_diffrn_orient_matrix_UB_11 -0.1343878000
_diffrn_orient_matrix_UB_12 0.0629140000
_diffrn_orient_matrix_UB_13 0.0266470000
_diffrn_orient_matrix_UB_21 -0.0880190000
_diffrn_orient_matrix_UB_22 -0.1040296000
_diffrn_orient_matrix_UB_23 0.0156291000
_diffrn_orient_matrix_UB_31 0.0346652000
_diffrn_orient_matrix_UB_32 -0.0382429000
_diffrn_orient_matrix_UB_33 0.0935015000
_diffrn_radiation_monochromator mirror
_diffrn_radiation_probe x-ray
_diffrn_radiation_type CuK\a
_diffrn_radiation_wavelength 1.54184
_diffrn_reflns_av_R_equivalents 0.0438
_diffrn_reflns_av_unetI/netI 0.0337
_diffrn_reflns_Laue_measured_fraction_full 1.000
_diffrn_reflns_Laue_measured_fraction_max 0.998
_diffrn_reflns_limit_h_max 11
_diffrn_reflns_limit_h_min -11
_diffrn_reflns_limit_k_max 15
_diffrn_reflns_limit_k_min -14
_diffrn_reflns_limit_l_max 19
_diffrn_reflns_limit_l_min -17
_diffrn_reflns_number 22442
_diffrn_reflns_point_group_measured_fraction_full 1.000
_diffrn_reflns_point_group_measured_fraction_max 0.998
_diffrn_reflns_theta_full 67.684
_diffrn_reflns_theta_max 69.994
_diffrn_reflns_theta_min 2.825
_diffrn_source 'sealed X-ray tube'
_diffrn_source_type 'SuperNova (Cu) X-ray Source'
_exptl_absorpt_coefficient_mu 2.145
_exptl_absorpt_correction_T_max 1.00000
_exptl_absorpt_correction_T_min 0.56169
_exptl_absorpt_correction_type multi-scan
_exptl_absorpt_process_details
;
CrysAlisPro, Agilent Technologies,
Version 1.171.37.35 (release 13-08-2014 CrysAlis171 .NET)
(compiled Aug 13 2014,18:06:01)
Empirical absorption correction using spherical harmonics,
 implemented in SCALE3 ABSPACK scaling algorithm.
;
_exptl_crystal_colour 'clear colourless'
_exptl_crystal_colour_lustre clear
_exptl_crystal_colour_primary colourless
_exptl_crystal_density_diffrn 1.320
_exptl_crystal_description plate
_exptl_crystal_F_000 764
_exptl_crystal_size_max 0.15
_exptl_crystal_size_mid 0.15
_exptl_crystal_size_min 0.08
_refine_diff_density_max 0.837
_refine_diff_density_min -0.872
_refine_diff_density_rms 0.054
_refine_ls_extinction_method none
_refine_ls_goodness_of_fit_ref 1.064
_refine_ls_hydrogen_treatment mixed
_refine_ls_matrix_type full
_refine_ls_number_parameters 534
_refine_ls_number_reflns 7061
_refine_ls_number_restraints 0
_refine_ls_restrained_S_all 1.064
_refine_ls_R_factor_all 0.0589
_refine_ls_R_factor_gt 0.0514
_refine_ls_shift/su_max 0.001
_refine_ls_shift/su_mean 0.000
_refine_ls_structure_factor_coef Fsqd
_refine_ls_weighting_details 'w=1/[\s^2^(Fo^2^)+(0.0389P)^2^+2.2864P] where P=(Fo^2^+2Fc^2^)/3'
_refine_ls_weighting_scheme calc
_refine_ls_wR_factor_gt 0.1161
_refine_ls_wR_factor_ref 0.1197
_reflns_Friedel_coverage 0.000
_reflns_number_gt 6232
_reflns_number_total 7061
_reflns_threshold_expression 'I > 2\s(I)'
_cod_data_source_file c8nj01018h2.cif
_cod_data_source_block phch2pph3_3e
_cod_depositor_comments 'Adding full bibliography for 7057270--7057276.cif.'
_cod_original_cell_volume 1861.16(10)
_cod_database_code 7057274
_shelx_shelxl_version_number 2014/7
_chemical_oxdiff_formula 'B10 Br C48 N4'
_shelx_space_group_comment
;
The symmetry employed for this shelxl refinement is uniquely defined
by the following loop, which should always be used as a source of
symmetry information in preference to the above space-group names.
They are only intended as comments.
;
_reflns_odcompleteness_completeness 99.90
_reflns_odcompleteness_iscentric 1
_reflns_odcompleteness_theta 69.95
_olex2_refinement_description
;
1. Fixed Uiso
 At 1.2 times of:
  All B(H) groups, All C(H) groups, All C(H,H) groups, All N(H) groups, All
  N(H,H) groups
 At 1.5 times of:
  All C(H,H,H) groups
2. Uiso/Uaniso restraints and constraints
Uanis(C8B) = Uanis(C8A)
Uanis(C9B) = Uanis(C9A)
Uanis(C10A) = Uanis(C10B)
Uanis(C11A) = Uanis(C11B)
Uanis(C12A) = Uanis(C12B)
Uanis(C13A) = Uanis(C13B)
Uanis(C4A) = Uanis(C18B)
Uanis(C6A) = Uanis(C16B)
Uanis(C7A) = Uanis(C15B)
Uanis(C2A) = Uanis(C14B)
Uanis(C7B) = Uanis(C19A)
Uanis(C14A) = Uanis(C2B)
Uanis(C15A) = Uanis(C3B)
Uanis(C16A) = Uanis(C4B)
Uanis(C17A) = Uanis(C5B)
Uanis(C18A) = Uanis(C6B)
Uanis(C25B) = Uanis(C25A)
Uanis(C22B) = Uanis(C22A)
Uanis(C23A) = Uanis(C23B)
Uanis(C24A) = Uanis(C24B)
Uanis(C5A) = Uanis(C17B)
Uanis(C20B) = Uanis(C20A)
3. Others
 Sof(P1B)=Sof(C1B)=Sof(H1BA)=Sof(H1BB)=Sof(C2B)=Sof(C3B)=Sof(H3B)=Sof(C4B)=
 Sof(H4B)=Sof(C5B)=Sof(H5B)=Sof(C6B)=Sof(H6B)=Sof(C7B)=Sof(H7B)=Sof(C8B)=
 Sof(C9B)=Sof(H9B)=Sof(C10B)=Sof(H10B)=Sof(C11B)=Sof(H11B)=Sof(C12B)=Sof(H12B)=
 Sof(C13B)=Sof(H13B)=Sof(C14B)=Sof(C19B)=Sof(H19B)=Sof(C18B)=Sof(H18B)=
 Sof(C17B)=Sof(H17B)=Sof(C16B)=Sof(H16B)=Sof(C15B)=Sof(H15B)=Sof(C20B)=
 Sof(C25B)=Sof(H25B)=Sof(C24B)=Sof(H24B)=Sof(C23B)=Sof(H23B)=Sof(C22B)=
 Sof(H22B)=Sof(C21B)=Sof(H21B)=1-FVAR(1)
 Sof(C21A)=Sof(H21A)=Sof(C13A)=Sof(H13A)=Sof(C17A)=Sof(H17A)=Sof(C25A)=
 Sof(H25A)=Sof(C11A)=Sof(H11A)=Sof(C15A)=Sof(H15A)=Sof(C19A)=Sof(H19A)=
 Sof(C23A)=Sof(H23A)=Sof(C12A)=Sof(H12A)=Sof(C14A)=Sof(C16A)=Sof(H16A)=
 Sof(C18A)=Sof(H18A)=Sof(C20A)=Sof(C22A)=Sof(H22A)=Sof(C24A)=Sof(H24A)=Sof(P1A)=
 Sof(C1A)=Sof(H1AA)=Sof(H1AB)=Sof(C2A)=Sof(C3A)=Sof(H3A)=Sof(C4A)=Sof(H4A)=
 Sof(C5A)=Sof(H5AA)=Sof(C6A)=Sof(H6A)=Sof(C7A)=Sof(H7A)=Sof(C8A)=Sof(C9A)=
 Sof(H9A)=Sof(C10A)=Sof(H10A)=FVAR(1)
4.a Secondary CH2 refined with riding coordinates:
 C1B(H1BA,H1BB), C2(H2A,H2B), C1A(H1AA,H1AB)
4.b Aromatic/amide H refined with riding coordinates:
 C3B(H3B), C4B(H4B), C5B(H5B), C6B(H6B), C7B(H7B), C9B(H9B), C10B(H10B),
 C11B(H11B), C12B(H12B), C13B(H13B), C19B(H19B), C18B(H18B), C17B(H17B),
 C16B(H16B), C15B(H15B), C25B(H25B), C24B(H24B), C23B(H23B), C22B(H22B),
 C21B(H21B), C6(H6), C7(H7), C9(H9C), C10(H10), C21A(H21A), C13A(H13A),
 C17A(H17A), C25A(H25A), C11A(H11A), C15A(H15A), C19A(H19A), C23A(H23A),
 C12A(H12A), C16A(H16A), C18A(H18A), C22A(H22A), C24A(H24A), C3A(H3A), C4A(H4A),
  C5A(H5AA), C6A(H6A), C7A(H7A), C9A(H9A), C10A(H10A)
4.c Fitted hexagon refined as free rotating group:
 C8B(C9B,C10B,C11B,C12B,C13B), C14B(C19B,C18B,C17B,C16B,C15B), C20B(C25B,C24B,
 C23B,C22B,C21B)
4.d X=CH2 refined with riding coordinates:
 N4(H4C,H4D)
4.e Idealised Me refined as rotating group:
 C3(H3C,H3D,H3E)
4.f Boron cage BH refined with riding coordinates:
 B1(H1A), B3(H3), B4(H4), B5(H5), B6(H6C), B7(H7C), B8(H8), B9(H9), B10(H10C)
;
_olex2_submission_special_instructions 'No special instructions were received'

loop_
_space_group_symop_operation_xyz
'x, y, z'
'-x, -y, -z'

loop_
_atom_site_label
_atom_site_type_symbol
_atom_site_fract_x
_atom_site_fract_y
_atom_site_fract_z
_atom_site_U_iso_or_equiv
_atom_site_adp_type
_atom_site_occupancy
_atom_site_site_symmetry_order
_atom_site_calc_flag
_atom_site_refinement_flags_posn
_atom_site_refinement_flags_occupancy
_atom_site_disorder_assembly
_atom_site_disorder_group
P1B P 0.7889(2) 0.55765(17) 0.82852(16) 0.0209(7) Uani 0.262(2) 1 d . P A 2
C1B C 0.8905(9) 0.6215(7) 0.8877(6) 0.025(2) Uani 0.262(2) 1 d . P A 2
H1BA H 0.9804 0.5775 0.8980 0.030 Uiso 0.262(2) 1 calc R P A 2
H1BB H 0.9168 0.6957 0.8502 0.030 Uiso 0.262(2) 1 calc R P A 2
C2B C 0.8230(11) 0.6359(9) 0.9739(7) 0.0209(6) Uani 0.262(2) 1 d . P A 2
C3B C 0.8123(16) 0.7440(13) 0.9845(11) 0.0239(8) Uani 0.262(2) 1 d . P A 2
H3B H 0.8314 0.8064 0.9365 0.029 Uiso 0.262(2) 1 calc R P A 2
C4B C 0.775(3) 0.758(3) 1.0624(16) 0.0316(16) Uani 0.262(2) 1 d . P A 2
H4B H 0.7732 0.8297 1.0707 0.038 Uiso 0.262(2) 1 calc R P A 2
C5B C 0.740(2) 0.6679(19) 1.1293(16) 0.0347(13) Uani 0.262(2) 1 d . P A 2
H5B H 0.7110 0.6763 1.1846 0.042 Uiso 0.262(2) 1 calc R P A 2
C6B C 0.746(3) 0.571(3) 1.1171(16) 0.0290(13) Uani 0.262(2) 1 d . P A 2
H6B H 0.7186 0.5103 1.1651 0.035 Uiso 0.262(2) 1 calc R P A 2
C7B C 0.7873(14) 0.5480(15) 1.0440(10) 0.0237(8) Uani 0.262(2) 1 d . P A 2
H7B H 0.7919 0.4742 1.0399 0.028 Uiso 0.262(2) 1 calc R P A 2
C8B C 0.6237(10) 0.6264(9) 0.8035(7) 0.0175(8) Uani 0.262(2) 1 d . P A 2
C9B C 0.5446(13) 0.6703(10) 0.8638(6) 0.0225(9) Uani 0.262(2) 1 d G P A 2
H9B H 0.5847 0.6718 0.9138 0.027 Uiso 0.262(2) 1 calc R P A 2
C10B C 0.4067(14) 0.7118(11) 0.8510(7) 0.0252(9) Uani 0.262(2) 1 d G P A 2
H10B H 0.3526 0.7418 0.8923 0.030 Uiso 0.262(2) 1 calc R P A 2
C11B C 0.3480(10) 0.7096(13) 0.7779(7) 0.0264(10) Uani 0.262(2) 1 d G P A 2
H11B H 0.2537 0.7380 0.7691 0.032 Uiso 0.262(2) 1 calc R P A 2
C12B C 0.4271(12) 0.6657(12) 0.7175(6) 0.0274(10) Uani 0.262(2) 1 d G P A 2
H12B H 0.3870 0.6642 0.6675 0.033 Uiso 0.262(2) 1 calc R P A 2
C13B C 0.5650(12) 0.6242(10) 0.7303(7) 0.0229(9) Uani 0.262(2) 1 d G P A 2
H13B H 0.6191 0.5942 0.6890 0.027 Uiso 0.262(2) 1 calc R P A 2
C14B C 0.9000(8) 0.5623(6) 0.7310(5) 0.0220(6) Uani 0.262(2) 1 d . P A 2
C19B C 0.9584(13) 0.6618(6) 0.6820(8) 0.024(4) Uani 0.262(2) 1 d G P A 2
H19B H 0.9366 0.7273 0.6991 0.029 Uiso 0.262(2) 1 calc R P A 2
C18B C 1.0487(16) 0.6655(11) 0.6079(8) 0.0309(10) Uani 0.262(2) 1 d G P A 2
H18B H 1.0886 0.7335 0.5745 0.037 Uiso 0.262(2) 1 calc R P A 2
C17B C 1.0806(17) 0.5697(15) 0.5829(8) 0.0332(12) Uani 0.262(2) 1 d G P A 2
H17B H 1.1423 0.5722 0.5323 0.040 Uiso 0.262(2) 1 calc R P A 2
C16B C 1.0222(15) 0.4701(11) 0.6319(8) 0.0315(7) Uani 0.262(2) 1 d G P A 2
H16B H 1.0440 0.4046 0.6148 0.038 Uiso 0.262(2) 1 calc R P A 2
C15B C 0.9319(10) 0.4664(6) 0.7059(6) 0.0251(7) Uani 0.262(2) 1 d G P A 2
H15B H 0.8920 0.3984 0.7394 0.030 Uiso 0.262(2) 1 calc R P A 2
C20B C 0.7539(12) 0.4145(9) 0.8857(6) 0.0208(7) Uani 0.262(2) 1 d . P A 2
C25B C 0.6259(13) 0.3686(16) 0.8813(14) 0.0278(11) Uani 0.262(2) 1 d G P A 2
H25B H 0.5504 0.4148 0.8559 0.033 Uiso 0.262(2) 1 calc R P A 2
C24B C 0.608(2) 0.2553(18) 0.914(2) 0.0330(7) Uani 0.262(2) 1 d G P A 2
H24B H 0.5209 0.2240 0.9113 0.040 Uiso 0.262(2) 1 calc R P A 2
C23B C 0.719(3) 0.1878(11) 0.952(2) 0.0310(8) Uani 0.262(2) 1 d G P A 2
H23B H 0.7069 0.1103 0.9741 0.037 Uiso 0.262(2) 1 calc R P A 2
C22B C 0.847(2) 0.2336(9) 0.9559(11) 0.0294(12) Uani 0.262(2) 1 d G P A 2
H22B H 0.9223 0.1875 0.9814 0.035 Uiso 0.262(2) 1 calc R P A 2
C21B C 0.8643(11) 0.3470(10) 0.9230(7) 0.025(3) Uani 0.262(2) 1 d G P A 2
H21B H 0.9518 0.3783 0.9259 0.030 Uiso 0.262(2) 1 calc R P A 2
Br1 Br 0.45439(6) 0.58314(3) 0.35224(3) 0.07242(16) Uani 1 1 d . . . .
N1 N 0.2913(2) 0.99524(16) 0.68836(13) 0.0217(4) Uani 1 1 d . . . .
H1 H 0.293(3) 0.956(2) 0.6553(18) 0.026 Uiso 1 1 d R . . .
N2 N 0.5324(2) 0.97043(17) 0.66507(13) 0.0234(4) Uani 1 1 d . . . .
H2 H 0.613(3) 0.978(2) 0.6777(18) 0.028 Uiso 1 1 d R . . .
N3 N 0.5061(2) 0.90591(16) 0.61331(12) 0.0237(4) Uani 1 1 d . . . .
N4 N 0.7494(2) 0.91057(19) 0.55535(14) 0.0321(5) Uani 1 1 d . . . .
H4C H 0.7745 0.9517 0.5862 0.038 Uiso 1 1 calc R . . .
H4D H 0.8135 0.8890 0.5194 0.038 Uiso 1 1 calc R . . .
C1 C 0.4196(2) 1.01283(18) 0.70357(14) 0.0218(5) Uani 1 1 d . . . .
C2 C 0.4471(2) 1.0753(2) 0.76468(15) 0.0246(5) Uani 1 1 d . . . .
H2A H 0.3773 1.1380 0.7604 0.029 Uiso 1 1 calc R . . .
H2B H 0.5438 1.1058 0.7493 0.029 Uiso 1 1 calc R . . .
C3 C 0.4350(3) 1.0003(2) 0.85657(16) 0.0331(6) Uani 1 1 d . . . .
H3C H 0.5077 0.9405 0.8616 0.050 Uiso 1 1 calc GR . . .
H3D H 0.3401 0.9687 0.8714 0.050 Uiso 1 1 calc GR . . .
H3E H 0.4496 1.0437 0.8956 0.050 Uiso 1 1 calc GR . . .
C4 C 0.6123(2) 0.8806(2) 0.56322(15) 0.0247(5) Uani 1 1 d . . . .
C5 C 0.5749(3) 0.8079(2) 0.51273(15) 0.0258(5) Uani 1 1 d . . . .
C6 C 0.4358(3) 0.8082(2) 0.49250(16) 0.0297(5) Uani 1 1 d . . . .
H6 H 0.3654 0.8565 0.5101 0.036 Uiso 1 1 calc R . . .
C7 C 0.3986(3) 0.7388(2) 0.44711(17) 0.0355(6) Uani 1 1 d . . . .
H7 H 0.3031 0.7382 0.4345 0.043 Uiso 1 1 calc R . . .
C8 C 0.5022(4) 0.6711(2) 0.42078(17) 0.0401(7) Uani 1 1 d . . . .
C9 C 0.6398(4) 0.6666(3) 0.4415(2) 0.0484(8) Uani 1 1 d . . . .
H9C H 0.7089 0.6171 0.4242 0.058 Uiso 1 1 calc R . . .
C10 C 0.6763(3) 0.7348(2) 0.48767(19) 0.0384(6) Uani 1 1 d . . . .
H10 H 0.7710 0.7320 0.5025 0.046 Uiso 1 1 calc R . . .
B1 B 0.0992(3) 1.1597(2) 0.72954(19) 0.0273(6) Uani 1 1 d . . . .
H1A H 0.1684 1.2307 0.7243 0.033 Uiso 1 1 calc R . . .
B2 B 0.1429(3) 1.0327(2) 0.71714(17) 0.0205(5) Uani 1 1 d . . . .
B3 B 0.0461(3) 1.0522(2) 0.81610(18) 0.0258(6) Uani 1 1 d . . . .
H3 H 0.0833 1.0478 0.8793 0.031 Uiso 1 1 calc R . . .
B4 B -0.0794(3) 1.1481(2) 0.7522(2) 0.0299(6) Uani 1 1 d . . . .
H4 H -0.1432 1.2208 0.7645 0.036 Uiso 1 1 calc R . . .
B5 B 0.0167(3) 1.1276(2) 0.65359(18) 0.0255(6) Uani 1 1 d . . . .
H5 H 0.0298 1.1840 0.5869 0.031 Uiso 1 1 calc R . . .
B6 B 0.0261(3) 0.9255(2) 0.78629(16) 0.0213(5) Uani 1 1 d . . . .
H6C H 0.0718 0.8448 0.8240 0.026 Uiso 1 1 calc R . . .
B7 B -0.1312(3) 1.0083(2) 0.81083(19) 0.0268(6) Uani 1 1 d . . . .
H7C H -0.2120 0.9941 0.8683 0.032 Uiso 1 1 calc R . . .
B8 B -0.1499(3) 1.0607(2) 0.69584(19) 0.0271(6) Uani 1 1 d . . . .
H8 H -0.2465 1.0887 0.6609 0.033 Uiso 1 1 calc R . . .
B9 B 0.0066(3) 0.9792(2) 0.67155(17) 0.0219(5) Uani 1 1 d . . . .
H9 H 0.0369 0.9414 0.6178 0.026 Uiso 1 1 calc R . . .
B10 B -0.1314(3) 0.9247(2) 0.74580(18) 0.0240(5) Uani 1 1 d . . . .
H10C H -0.2017 0.8545 0.7506 0.029 Uiso 1 1 calc R . . .
C21A C 0.8558(5) 0.3520(4) 0.9567(3) 0.0255(10) Uani 0.738(2) 1 d . P A 1
H21A H 0.9360 0.3828 0.9704 0.031 Uiso 0.738(2) 1 calc R P A 1
C13A C 0.5999(4) 0.6172(3) 0.7509(2) 0.0229(9) Uani 0.738(2) 1 d . P A 1
H13A H 0.6743 0.5817 0.7232 0.027 Uiso 0.738(2) 1 calc R P A 1
C17A C 0.7692(7) 0.6989(5) 1.1204(4) 0.0347(13) Uani 0.738(2) 1 d . P A 1
H17A H 0.7733 0.7270 1.1679 0.042 Uiso 0.738(2) 1 calc R P A 1
C25A C 0.6320(6) 0.3750(6) 0.8964(4) 0.0278(11) Uani 0.738(2) 1 d . P A 1
H25A H 0.5580 0.4215 0.8695 0.033 Uiso 0.738(2) 1 calc R P A 1
C11A C 0.3683(4) 0.7085(4) 0.7520(2) 0.0264(10) Uani 0.738(2) 1 d . P A 1
H11A H 0.2835 0.7331 0.7255 0.032 Uiso 0.738(2) 1 calc R P A 1
C15A C 0.7835(5) 0.7302(4) 0.9665(3) 0.0239(8) Uani 0.738(2) 1 d . P A 1
H15A H 0.7968 0.7784 0.9102 0.029 Uiso 0.738(2) 1 calc R P A 1
C19A C 0.7439(4) 0.5461(4) 1.0626(3) 0.0237(8) Uani 0.738(2) 1 d . P A 1
H19A H 0.7286 0.4699 1.0706 0.028 Uiso 0.738(2) 1 calc R P A 1
C23A C 0.7308(11) 0.1937(5) 0.9540(7) 0.0310(8) Uani 0.738(2) 1 d . P A 1
H23A H 0.7255 0.1158 0.9660 0.037 Uiso 0.738(2) 1 calc R P A 1
C12A C 0.4762(4) 0.6551(4) 0.7129(3) 0.0274(10) Uani 0.738(2) 1 d . P A 1
H12A H 0.4653 0.6442 0.6591 0.033 Uiso 0.738(2) 1 calc R P A 1
C14A C 0.7626(4) 0.6178(3) 0.9798(2) 0.0209(6) Uani 0.738(2) 1 d . P A 1
C16A C 0.7846(10) 0.7708(8) 1.0372(3) 0.0316(16) Uani 0.738(2) 1 d . P A 1
H16A H 0.7959 0.8476 1.0289 0.038 Uiso 0.738(2) 1 calc R P A 1
C18A C 0.7478(9) 0.5859(7) 1.1338(4) 0.0290(13) Uani 0.738(2) 1 d . P A 1
H18A H 0.7361 0.5372 1.1901 0.035 Uiso 0.738(2) 1 calc R P A 1
C20A C 0.7477(4) 0.4213(3) 0.9171(2) 0.0208(7) Uani 0.738(2) 1 d . P A 1
C22A C 0.8459(7) 0.2387(4) 0.9760(3) 0.0294(12) Uani 0.738(2) 1 d . P A 1
H22A H 0.9181 0.1915 1.0043 0.035 Uiso 0.738(2) 1 calc R P A 1
C24A C 0.6244(8) 0.2615(7) 0.9150(8) 0.0330(7) Uani 0.738(2) 1 d . P A 1
H24A H 0.5452 0.2301 0.9008 0.040 Uiso 0.738(2) 1 calc R P A 1
P1A P 0.76318(8) 0.56873(6) 0.88717(5) 0.0190(2) Uani 0.738(2) 1 d . P A 1
C1A C 0.9362(3) 0.6056(3) 0.8273(2) 0.0223(7) Uani 0.738(2) 1 d . P A 1
H1AA H 0.9489 0.6850 0.8209 0.027 Uiso 0.738(2) 1 calc R P A 1
H1AB H 1.0099 0.5636 0.8629 0.027 Uiso 0.738(2) 1 calc R P A 1
C2A C 0.9675(3) 0.5877(3) 0.7398(2) 0.0220(6) Uani 0.738(2) 1 d . P A 1
C3A C 1.0022(6) 0.6791(5) 0.6705(4) 0.0258(12) Uani 0.738(2) 1 d . P A 1
H3A H 0.9982 0.7509 0.6785 0.031 Uiso 0.738(2) 1 calc R P A 1
C4A C 1.0423(6) 0.6659(4) 0.5902(3) 0.0309(10) Uani 0.738(2) 1 d . P A 1
H4A H 1.0660 0.7288 0.5433 0.037 Uiso 0.738(2) 1 calc R P A 1
C5A C 1.0481(5) 0.5623(5) 0.5775(3) 0.0332(12) Uani 0.738(2) 1 d . P A 1
H5AA H 1.0768 0.5534 0.5223 0.040 Uiso 0.738(2) 1 calc R P A 1
C6A C 1.0115(6) 0.4706(5) 0.6463(3) 0.0315(7) Uani 0.738(2) 1 d . P A 1
H6A H 1.0136 0.3992 0.6377 0.038 Uiso 0.738(2) 1 calc R P A 1
C7A C 0.9722(4) 0.4830(3) 0.7270(2) 0.0251(7) Uani 0.738(2) 1 d . P A 1
H7A H 0.9485 0.4201 0.7738 0.030 Uiso 0.738(2) 1 calc R P A 1
C8A C 0.6138(4) 0.6319(3) 0.8308(2) 0.0175(8) Uani 0.738(2) 1 d . P A 1
C9A C 0.5055(4) 0.6868(3) 0.8698(3) 0.0225(9) Uani 0.738(2) 1 d . P A 1
H9A H 0.5151 0.6972 0.9239 0.027 Uiso 0.738(2) 1 calc R P A 1
C10A C 0.3836(4) 0.7262(4) 0.8296(2) 0.0252(9) Uani 0.738(2) 1 d . P A 1
H10A H 0.3110 0.7652 0.8555 0.030 Uiso 0.738(2) 1 calc R P A 1

loop_
_atom_site_aniso_label
_atom_site_aniso_U_11
_atom_site_aniso_U_22
_atom_site_aniso_U_33
_atom_site_aniso_U_23
_atom_site_aniso_U_13
_atom_site_aniso_U_12
P1B 0.0202(11) 0.0173(11) 0.0240(15) -0.0041(9) -0.0022(9) -0.0002(8)
C1B 0.018(4) 0.022(4) 0.033(5) -0.008(4) 0.006(4) 0.000(3)
C2B 0.0150(18) 0.0266(16) 0.0234(14) -0.0093(12) -0.0062(16) -0.0001(15)
C3B 0.025(2) 0.0241(18) 0.026(2) -0.0103(14) -0.0069(14) 0.0012(14)
C4B 0.030(2) 0.030(3) 0.041(5) -0.018(4) -0.013(3) 0.0042(18)
C5B 0.038(3) 0.041(4) 0.038(3) -0.029(3) -0.014(2) 0.005(2)
C6B 0.0270(13) 0.047(4) 0.016(3) -0.013(2) -0.003(2) 0.0021(18)
C7B 0.020(3) 0.0263(13) 0.026(3) -0.0088(17) -0.0010(16) -0.002(2)
C8B 0.0177(12) 0.0174(12) 0.019(2) -0.0080(16) -0.0012(15) 0.0008(10)
C9B 0.014(2) 0.0260(18) 0.0299(14) -0.0120(12) -0.0027(14) 0.0030(15)
C10B 0.0191(17) 0.0224(18) 0.034(2) -0.0060(17) -0.0078(16) 0.0041(12)
C11B 0.0246(16) 0.0234(13) 0.029(2) -0.002(2) -0.0069(17) -0.0009(13)
C12B 0.028(3) 0.0301(17) 0.0238(14) -0.0042(11) -0.0067(17) -0.005(2)
C13B 0.0223(19) 0.0275(14) 0.021(2) -0.0086(15) -0.0071(14) -0.0024(14)
C14B 0.0178(16) 0.0254(16) 0.0227(14) -0.0068(13) -0.0039(13) 0.0031(13)
C19B 0.026(9) 0.020(6) 0.025(7) -0.009(5) 0.004(6) 0.001(5)
C18B 0.0311(14) 0.0330(14) 0.025(2) -0.0016(15) -0.0040(17) 0.0003(11)
C17B 0.032(3) 0.0434(19) 0.0240(14) -0.0116(12) -0.0009(17) 0.0039(19)
C16B 0.0352(16) 0.0320(14) 0.031(2) -0.0162(14) -0.0023(15) 0.0052(12)
C15B 0.0256(19) 0.0244(15) 0.0255(18) -0.0066(13) -0.0048(13) 0.0007(13)
C20B 0.0227(13) 0.0224(13) 0.018(2) -0.0082(15) -0.0005(16) -0.0008(10)
C25B 0.0251(13) 0.0258(15) 0.034(3) -0.0107(16) -0.0044(13) -0.0015(11)
C24B 0.032(2) 0.0279(16) 0.0414(15) -0.0128(13) -0.0019(18) -0.0092(12)
C23B 0.044(2) 0.0200(13) 0.0285(14) -0.0094(12) 0.0063(14) -0.0034(11)
C22B 0.0322(14) 0.0246(13) 0.028(3) -0.0054(15) 0.000(2) 0.0050(11)
C21B 0.030(5) 0.023(5) 0.022(7) -0.007(6) 0.001(5) -0.006(4)
Br1 0.1192(4) 0.0566(2) 0.0535(2) -0.03495(19) 0.0008(2) -0.0202(2)
N1 0.0177(9) 0.0239(10) 0.0256(10) -0.0095(8) -0.0035(7) -0.0016(7)
N2 0.0148(9) 0.0310(11) 0.0253(10) -0.0088(8) -0.0027(7) -0.0027(8)
N3 0.0186(9) 0.0264(10) 0.0259(10) -0.0072(8) -0.0019(8) -0.0008(7)
N4 0.0182(10) 0.0454(13) 0.0345(12) -0.0158(10) 0.0018(8) -0.0019(9)
C1 0.0168(10) 0.0219(11) 0.0246(11) -0.0031(9) -0.0021(9) -0.0020(8)
C2 0.0188(11) 0.0272(12) 0.0299(12) -0.0103(10) -0.0040(9) -0.0036(9)
C3 0.0380(14) 0.0356(14) 0.0286(13) -0.0116(11) -0.0053(11) -0.0058(11)
C4 0.0179(11) 0.0273(12) 0.0250(12) -0.0023(9) -0.0005(9) 0.0015(9)
C5 0.0257(12) 0.0261(12) 0.0214(11) -0.0024(9) 0.0036(9) -0.0008(9)
C6 0.0336(13) 0.0261(12) 0.0291(13) -0.0065(10) -0.0069(10) 0.0032(10)
C7 0.0473(16) 0.0287(13) 0.0300(13) -0.0043(11) -0.0115(12) -0.0017(11)
C8 0.0620(19) 0.0308(14) 0.0281(14) -0.0120(11) 0.0053(13) -0.0092(13)
C9 0.0511(18) 0.0426(17) 0.0509(18) -0.0225(14) 0.0205(15) -0.0029(14)
C10 0.0276(13) 0.0402(15) 0.0456(16) -0.0152(13) 0.0110(11) -0.0012(11)
B1 0.0240(13) 0.0223(13) 0.0369(15) -0.0099(12) -0.0047(11) -0.0005(10)
B2 0.0160(11) 0.0206(12) 0.0261(13) -0.0075(10) -0.0047(10) -0.0007(9)
B3 0.0242(13) 0.0276(14) 0.0283(14) -0.0126(11) -0.0021(11) 0.0006(10)
B4 0.0247(13) 0.0213(13) 0.0432(17) -0.0096(12) -0.0017(12) 0.0018(10)
B5 0.0181(12) 0.0246(13) 0.0301(14) -0.0005(11) -0.0052(10) -0.0004(10)
B6 0.0180(12) 0.0223(12) 0.0238(13) -0.0075(10) -0.0019(10) 0.0011(9)
B7 0.0210(12) 0.0236(13) 0.0334(15) -0.0067(11) 0.0021(11) 0.0015(10)
B8 0.0154(12) 0.0263(14) 0.0372(15) -0.0038(12) -0.0059(11) -0.0003(10)
B9 0.0152(11) 0.0271(13) 0.0252(13) -0.0086(10) -0.0045(9) -0.0025(10)
B10 0.0167(12) 0.0246(13) 0.0303(14) -0.0073(11) -0.0018(10) -0.0001(10)
C21A 0.0233(18) 0.029(2) 0.024(3) -0.008(2) -0.0026(18) -0.0003(14)
C13A 0.0223(19) 0.0275(14) 0.021(2) -0.0086(15) -0.0071(14) -0.0024(14)
C17A 0.038(3) 0.041(4) 0.038(3) -0.029(3) -0.014(2) 0.005(2)
C25A 0.0251(13) 0.0258(15) 0.034(3) -0.0107(16) -0.0044(13) -0.0015(11)
C11A 0.0246(16) 0.0234(13) 0.029(2) -0.002(2) -0.0069(17) -0.0009(13)
C15A 0.025(2) 0.0241(18) 0.026(2) -0.0103(14) -0.0069(14) 0.0012(14)
C19A 0.020(3) 0.0263(13) 0.026(3) -0.0088(17) -0.0010(16) -0.002(2)
C23A 0.044(2) 0.0200(13) 0.0285(14) -0.0094(12) 0.0063(14) -0.0034(11)
C12A 0.028(3) 0.0301(17) 0.0238(14) -0.0042(11) -0.0067(17) -0.005(2)
C14A 0.0150(18) 0.0266(16) 0.0234(14) -0.0093(12) -0.0062(16) -0.0001(15)
C16A 0.030(2) 0.030(3) 0.041(5) -0.018(4) -0.013(3) 0.0042(18)
C18A 0.0270(13) 0.047(4) 0.016(3) -0.013(2) -0.003(2) 0.0021(18)
C20A 0.0227(13) 0.0224(13) 0.018(2) -0.0082(15) -0.0005(16) -0.0008(10)
C22A 0.0322(14) 0.0246(13) 0.028(3) -0.0054(15) 0.000(2) 0.0050(11)
C24A 0.032(2) 0.0279(16) 0.0414(15) -0.0128(13) -0.0019(18) -0.0092(12)
P1A 0.0185(4) 0.0195(4) 0.0205(5) -0.0074(3) -0.0042(3) 0.0001(3)
C1A 0.0198(14) 0.0242(16) 0.0235(17) -0.0073(13) -0.0036(12) 0.0001(12)
C2A 0.0178(16) 0.0254(16) 0.0227(14) -0.0068(13) -0.0039(13) 0.0031(13)
C3A 0.025(3) 0.0241(19) 0.026(2) -0.0032(16) -0.003(2) 0.0002(19)
C4A 0.0311(14) 0.0330(14) 0.025(2) -0.0016(15) -0.0040(17) 0.0003(11)
C5A 0.032(3) 0.0434(19) 0.0240(14) -0.0116(12) -0.0009(17) 0.0039(19)
C6A 0.0352(16) 0.0320(14) 0.031(2) -0.0162(14) -0.0023(15) 0.0052(12)
C7A 0.0256(19) 0.0244(15) 0.0255(18) -0.0066(13) -0.0048(13) 0.0007(13)
C8A 0.0177(12) 0.0174(12) 0.019(2) -0.0080(16) -0.0012(15) 0.0008(10)
C9A 0.014(2) 0.0260(18) 0.0299(14) -0.0120(12) -0.0027(14) 0.0030(15)
C10A 0.0191(17) 0.0224(18) 0.034(2) -0.0060(17) -0.0078(16) 0.0041(12)

loop_
_atom_type_symbol
_atom_type_description
_atom_type_scat_dispersion_real
_atom_type_scat_dispersion_imag
_atom_type_scat_source
C C 0.0181 0.0091 'International Tables Vol C Tables 4.2.6.8 and 6.1.1.4'
H H 0.0000 0.0000 'International Tables Vol C Tables 4.2.6.8 and 6.1.1.4'
B B 0.0090 0.0039 'International Tables Vol C Tables 4.2.6.8 and 6.1.1.4'
Br Br -0.6763 1.2805 'International Tables Vol C Tables 4.2.6.8 and 6.1.1.4'
N N 0.0311 0.0180 'International Tables Vol C Tables 4.2.6.8 and 6.1.1.4'
P P 0.2955 0.4335 'International Tables Vol C Tables 4.2.6.8 and 6.1.1.4'

loop_
_geom_angle_atom_site_label_1
_geom_angle_atom_site_label_2
_geom_angle_atom_site_label_3
_geom_angle
C1B P1B C20B 111.5(4)
C8B P1B C1B 114.0(5)
C8B P1B C14B 109.0(5)
C8B P1B C20B 108.0(5)
C14B P1B C1B 105.4(4)
C14B P1B C20B 108.9(4)
P1B C1B H1BA 107.5
P1B C1B H1BB 107.5
H1BA C1B H1BB 107.0
C2B C1B P1B 119.1(6)
C2B C1B H1BA 107.5
C2B C1B H1BB 107.5
C3B C2B C1B 118.3(11)
C7B C2B C1B 122.9(11)
C7B C2B C3B 118.4(13)
C2B C3B H3B 120.0
C4B C3B C2B 120(2)
C4B C3B H3B 120.0
C3B C4B H4B 120.6
C3B C4B C5B 119(3)
C5B C4B H4B 120.6
C4B C5B H5B 120.2
C6B C5B C4B 120(3)
C6B C5B H5B 120.2
C5B C6B H6B 117.0
C5B C6B C7B 126(3)
C7B C6B H6B 117.0
C2B C7B H7B 121.5
C6B C7B C2B 117(2)
C6B C7B H7B 121.5
C9B C8B P1B 118.6(7)
C9B C8B C13B 120.0
C13B C8B P1B 120.9(7)
C8B C9B H9B 120.0
C10B C9B C8B 120.0
C10B C9B H9B 120.0
C9B C10B H10B 120.0
C9B C10B C11B 120.0
C11B C10B H10B 120.0
C10B C11B H11B 120.0
C12B C11B C10B 120.0
C12B C11B H11B 120.0
C11B C12B H12B 120.0
C11B C12B C13B 120.0
C13B C12B H12B 120.0
C8B C13B H13B 120.0
C12B C13B C8B 120.0
C12B C13B H13B 120.0
C19B C14B P1B 119.5(5)
C19B C14B C15B 120.0
C15B C14B P1B 120.4(5)
C14B C19B H19B 120.0
C18B C19B C14B 120.0
C18B C19B H19B 120.0
C19B C18B H18B 120.0
C17B C18B C19B 120.0
C17B C18B H18B 120.0
C18B C17B H17B 120.0
C18B C17B C16B 120.0
C16B C17B H17B 120.0
C17B C16B H16B 120.0
C17B C16B C15B 120.0
C15B C16B H16B 120.0
C14B C15B H15B 120.0
C16B C15B C14B 120.0
C16B C15B H15B 120.0
C25B C20B P1B 120.4(8)
C25B C20B C21B 120.0
C21B C20B P1B 118.9(8)
C20B C25B H25B 120.0
C24B C25B C20B 120.0
C24B C25B H25B 120.0
C25B C24B H24B 120.0
C23B C24B C25B 120.0
C23B C24B H24B 120.0
C24B C23B H23B 120.0
C24B C23B C22B 120.0
C22B C23B H23B 120.0
C23B C22B H22B 120.0
C21B C22B C23B 120.0
C21B C22B H22B 120.0
C20B C21B H21B 120.0
C22B C21B C20B 120.0
C22B C21B H21B 120.0
C1 N1 H1 112.2(19)
C1 N1 B2 133.5(2)
B2 N1 H1 114.2(19)
N3 N2 H2 124(2)
C1 N2 H2 119(2)
C1 N2 N3 117.39(19)
C4 N3 N2 118.32(19)
H4C N4 H4D 120.0
C4 N4 H4C 120.0
C4 N4 H4D 120.0
N1 C1 N2 119.1(2)
N1 C1 C2 123.3(2)
N2 C1 C2 117.6(2)
C1 C2 H2A 109.4
C1 C2 H2B 109.4
C1 C2 C3 111.0(2)
H2A C2 H2B 108.0
C3 C2 H2A 109.4
C3 C2 H2B 109.4
C2 C3 H3C 109.5
C2 C3 H3D 109.5
C2 C3 H3E 109.5
H3C C3 H3D 109.5
H3C C3 H3E 109.5
H3D C3 H3E 109.5
N3 C4 N4 127.0(2)
N3 C4 C5 114.4(2)
N4 C4 C5 118.5(2)
C6 C5 C4 120.3(2)
C6 C5 C10 118.7(2)
C10 C5 C4 120.9(2)
C5 C6 H6 119.5
C7 C6 C5 120.9(2)
C7 C6 H6 119.5
C6 C7 H7 120.7
C8 C7 C6 118.7(3)
C8 C7 H7 120.7
C7 C8 Br1 118.8(2)
C7 C8 C9 121.9(3)
C9 C8 Br1 119.3(2)
C8 C9 H9C 120.4
C8 C9 C10 119.3(3)
C10 C9 H9C 120.4
C5 C10 H10 119.8
C9 C10 C5 120.4(3)
C9 C10 H10 119.8
B2 B1 H1A 130.2
B2 B1 B3 65.44(16)
B2 B1 B5 65.34(16)
B3 B1 H1A 130.2
B4 B1 H1A 130.2
B4 B1 B2 99.58(19)
B4 B1 B3 65.29(17)
B4 B1 B5 65.60(17)
B5 B1 H1A 130.1
B5 B1 B3 99.77(19)
N1 B2 B1 124.9(2)
N1 B2 B3 137.2(2)
N1 B2 B5 128.6(2)
N1 B2 B6 116.73(18)
N1 B2 B9 111.59(19)
B1 B2 B3 57.76(15)
B1 B2 B5 57.51(15)
B1 B2 B6 112.77(19)
B1 B2 B9 112.76(18)
B5 B2 B3 90.54(17)
B6 B2 B3 59.74(14)
B6 B2 B5 102.13(17)
B9 B2 B3 102.44(17)
B9 B2 B5 59.77(14)
B9 B2 B6 60.56(14)
B1 B3 B2 56.80(15)
B1 B3 H3 118.7
B1 B3 B4 56.82(15)
B1 B3 B6 112.02(19)
B1 B3 B7 111.9(2)
B2 B3 H3 131.4
B4 B3 B2 89.35(17)
B4 B3 H3 131.4
B6 B3 B2 59.86(14)
B6 B3 H3 120.2
B6 B3 B4 101.89(18)
B7 B3 B2 101.79(18)
B7 B3 H3 120.3
B7 B3 B4 59.75(15)
B7 B3 B6 60.48(14)
B1 B4 B3 57.89(16)
B1 B4 H4 118.0
B1 B4 B5 57.44(15)
B1 B4 B7 112.8(2)
B1 B4 B8 111.7(2)
B3 B4 H4 130.8
B3 B4 B5 90.53(17)
B5 B4 H4 131.1
B7 B4 B3 59.63(15)
B7 B4 H4 120.1
B7 B4 B5 102.03(18)
B7 B4 B8 60.64(16)
B8 B4 B3 101.75(18)
B8 B4 H4 120.9
B8 B4 B5 58.88(15)
B1 B5 B2 57.15(14)
B1 B5 B4 56.96(16)
B1 B5 H5 118.2
B1 B5 B8 112.6(2)
B1 B5 B9 112.41(19)
B2 B5 B4 89.57(17)
B2 B5 H5 131.4
B4 B5 H5 131.0
B8 B5 B2 101.78(18)
B8 B5 B4 60.31(16)
B8 B5 H5 120.1
B8 B5 B9 60.34(14)
B9 B5 B2 59.75(14)
B9 B5 B4 102.29(18)
B9 B5 H5 120.2
B2 B6 H6C 120.7
B2 B6 B7 101.45(17)
B2 B6 B9 59.39(13)
B3 B6 B2 60.40(14)
B3 B6 H6C 120.3
B3 B6 B7 59.46(14)
B3 B6 B9 102.07(17)
B7 B6 H6C 131.2
B7 B6 B9 90.18(17)
B9 B6 H6C 130.9
B10 B6 B2 111.99(18)
B10 B6 B3 112.25(18)
B10 B6 H6C 118.2
B10 B6 B7 57.38(15)
B10 B6 B9 57.47(14)
B3 B7 B4 60.62(15)
B3 B7 B6 60.06(14)
B3 B7 H7C 119.9
B3 B7 B8 101.93(18)
B4 B7 B6 102.22(18)
B4 B7 H7C 120.1
B4 B7 B8 59.90(16)
B6 B7 H7C 131.1
B6 B7 B8 89.31(17)
B8 B7 H7C 131.6
B10 B7 B3 112.82(19)
B10 B7 B4 112.3(2)
B10 B7 B6 57.40(14)
B10 B7 H7C 118.2
B10 B7 B8 56.69(15)
B4 B8 B7 59.45(16)
B4 B8 H8 120.2
B5 B8 B4 60.81(16)
B5 B8 B7 102.56(18)
B5 B8 H8 119.5
B5 B8 B9 60.30(14)
B7 B8 H8 131.1
B9 B8 B4 102.62(17)
B9 B8 B7 90.66(17)
B9 B8 H8 130.5
B10 B8 B4 112.7(2)
B10 B8 B5 113.81(19)
B10 B8 B7 57.52(15)
B10 B8 H8 117.5
B10 B8 B9 58.14(15)
B2 B9 B5 60.48(14)
B2 B9 B6 60.05(14)
B2 B9 B8 101.60(18)
B2 B9 H9 120.2
B5 B9 B6 102.27(17)
B5 B9 B8 59.35(14)
B5 B9 H9 120.4
B6 B9 H9 130.8
B8 B9 B6 89.85(17)
B8 B9 H9 131.5
B10 B9 B2 112.40(19)
B10 B9 B5 111.94(19)
B10 B9 B6 57.25(14)
B10 B9 B8 57.04(15)
B10 B9 H9 118.4
B6 B10 B9 65.29(15)
B6 B10 H10C 130.4
B7 B10 B6 65.22(16)
B7 B10 B9 99.51(19)
B7 B10 H10C 130.0
B8 B10 B6 99.32(18)
B8 B10 B7 65.79(17)
B8 B10 B9 64.81(16)
B8 B10 H10C 130.3
B9 B10 H10C 130.5
C20A C21A H21A 120.1
C22A C21A H21A 120.1
C22A C21A C20A 119.9(4)
C12A C13A H13A 120.5
C12A C13A C8A 119.0(3)
C8A C13A H13A 120.5
C16A C17A H17A 119.8
C16A C17A C18A 120.5(6)
C18A C17A H17A 119.8
C20A C25A H25A 120.0
C24A C25A H25A 120.0
C24A C25A C20A 120.1(3)
C12A C11A H11A 120.0
C10A C11A H11A 120.0
C10A C11A C12A 120.0(3)
C14A C15A H15A 120.4
C14A C15A C16A 119.1(5)
C16A C15A H15A 120.4
C14A C19A H19A 119.8
C14A C19A C18A 120.5(5)
C18A C19A H19A 119.8
C22A C23A H23A 119.9
C24A C23A H23A 119.9
C24A C23A C22A 120.2(3)
C13A C12A H12A 119.5
C11A C12A C13A 121.1(3)
C11A C12A H12A 119.5
C15A C14A C19A 120.8(4)
C15A C14A P1A 117.7(3)
C19A C14A P1A 121.5(3)
C17A C16A H16A 119.8
C15A C16A C17A 120.4(8)
C15A C16A H16A 119.8
C17A C18A H18A 120.6
C19A C18A C17A 118.7(7)
C19A C18A H18A 120.6
C21A C20A P1A 120.3(3)
C25A C20A C21A 119.4(3)
C25A C20A P1A 120.1(3)
C21A C22A C23A 120.1(3)
C21A C22A H22A 120.0
C23A C22A H22A 120.0
C25A C24A H24A 119.9
C23A C24A C25A 120.3(3)
C23A C24A H24A 119.9
C14A P1A C1A 104.66(16)
C20A P1A C14A 111.04(16)
C20A P1A C1A 109.35(15)
C20A P1A C8A 108.74(17)
C8A P1A C14A 108.67(15)
C8A P1A C1A 114.36(15)
P1A C1A H1AA 107.5
P1A C1A H1AB 107.5
H1AA C1A H1AB 107.0
C2A C1A P1A 119.1(2)
C2A C1A H1AA 107.5
C2A C1A H1AB 107.5
C3A C2A C1A 118.2(3)
C7A C2A C1A 122.5(3)
C7A C2A C3A 119.2(3)
C2A C3A H3A 119.8
C4A C3A C2A 120.4(4)
C4A C3A H3A 119.8
C3A C4A H4A 119.8
C5A C4A C3A 120.5(4)
C5A C4A H4A 119.8
C4A C5A H5AA 120.3
C4A C5A C6A 119.4(3)
C6A C5A H5AA 120.3
C5A C6A H6A 119.8
C7A C6A C5A 120.4(3)
C7A C6A H6A 119.8
C2A C7A H7A 120.0
C6A C7A C2A 120.1(3)
C6A C7A H7A 120.0
C13A C8A P1A 119.7(3)
C9A C8A C13A 119.9(3)
C9A C8A P1A 120.1(3)
C8A C9A H9A 120.0
C10A C9A C8A 120.0(3)
C10A C9A H9A 120.0
C11A C10A C9A 119.9(3)
C11A C10A H10A 120.0
C9A C10A H10A 120.0

loop_
_geom_bond_atom_site_label_1
_geom_bond_atom_site_label_2
_geom_bond_distance
P1B C1B 1.812(10)
P1B C8B 1.772(10)
P1B C14B 1.795(7)
P1B C20B 1.813(11)
C1B H1BA 0.9900
C1B H1BB 0.9900
C1B C2B 1.536(14)
C2B C3B 1.419(19)
C2B C7B 1.38(2)
C3B H3B 0.9500
C3B C4B 1.34(3)
C4B H4B 0.9500
C4B C5B 1.36(3)
C5B H5B 0.9500
C5B C6B 1.29(3)
C6B H6B 0.9500
C6B C7B 1.32(2)
C7B H7B 0.9500
C8B C9B 1.3900
C8B C13B 1.3900
C9B H9B 0.9500
C9B C10B 1.3900
C10B H10B 0.9500
C10B C11B 1.3900
C11B H11B 0.9500
C11B C12B 1.3900
C12B H12B 0.9500
C12B C13B 1.3900
C13B H13B 0.9500
C14B C19B 1.3900
C14B C15B 1.3900
C19B H19B 0.9500
C19B C18B 1.3900
C18B H18B 0.9500
C18B C17B 1.3900
C17B H17B 0.9500
C17B C16B 1.3900
C16B H16B 0.9500
C16B C15B 1.3900
C15B H15B 0.9500
C20B C25B 1.3900
C20B C21B 1.3900
C25B H25B 0.9500
C25B C24B 1.3900
C24B H24B 0.9500
C24B C23B 1.3900
C23B H23B 0.9500
C23B C22B 1.3900
C22B H22B 0.9500
C22B C21B 1.3900
C21B H21B 0.9500
Br1 C8 1.897(3)
N1 H1 0.83(3)
N1 C1 1.310(3)
N1 B2 1.516(3)
N2 H2 0.83(3)
N2 N3 1.385(3)
N2 C1 1.335(3)
N3 C4 1.303(3)
N4 H4C 0.8800
N4 H4D 0.8800
N4 C4 1.353(3)
C1 C2 1.495(3)
C2 H2A 0.9900
C2 H2B 0.9900
C2 C3 1.530(3)
C3 H3C 0.9800
C3 H3D 0.9800
C3 H3E 0.9800
C4 C5 1.482(3)
C5 C6 1.393(3)
C5 C10 1.397(4)
C6 H6 0.9500
C6 C7 1.385(4)
C7 H7 0.9500
C7 C8 1.372(4)
C8 C9 1.375(5)
C9 H9C 0.9500
C9 C10 1.382(4)
C10 H10 0.9500
B1 H1A 1.1200
B1 B2 1.692(4)
B1 B3 1.710(4)
B1 B4 1.690(4)
B1 B5 1.699(4)
B2 B3 1.839(4)
B2 B5 1.830(4)
B2 B6 1.829(4)
B2 B9 1.817(3)
B3 H3 1.1200
B3 B4 1.834(4)
B3 B6 1.827(4)
B3 B7 1.816(4)
B4 H4 1.1200
B4 B5 1.835(4)
B4 B7 1.818(4)
B4 B8 1.826(4)
B5 H5 1.1200
B5 B8 1.800(4)
B5 B9 1.817(4)
B6 H6C 1.1200
B6 B7 1.834(4)
B6 B9 1.838(4)
B6 B10 1.702(3)
B7 H7C 1.1200
B7 B8 1.840(4)
B7 B10 1.702(4)
B8 H8 1.1200
B8 B9 1.818(4)
B8 B10 1.686(4)
B9 H9 1.1200
B9 B10 1.706(4)
B10 H10C 1.1200
C21A H21A 0.9500
C21A C20A 1.397(5)
C21A C22A 1.380(5)
C13A H13A 0.9500
C13A C12A 1.385(5)
C13A C8A 1.397(5)
C17A H17A 0.9500
C17A C16A 1.403(9)
C17A C18A 1.404(9)
C25A H25A 0.9500
C25A C20A 1.390(5)
C25A C24A 1.382(5)
C11A H11A 0.9500
C11A C12A 1.382(5)
C11A C10A 1.380(5)
C15A H15A 0.9500
C15A C14A 1.395(5)
C15A C16A 1.397(8)
C19A H19A 0.9500
C19A C14A 1.398(6)
C19A C18A 1.403(6)
C23A H23A 0.9500
C23A C22A 1.386(6)
C23A C24A 1.372(5)
C12A H12A 0.9500
C14A P1A 1.798(3)
C16A H16A 0.9500
C18A H18A 0.9500
C20A P1A 1.794(4)
C22A H22A 0.9500
C24A H24A 0.9500
P1A C1A 1.817(3)
P1A C8A 1.798(4)
C1A H1AA 0.9900
C1A H1AB 0.9900
C1A C2A 1.509(4)
C2A C3A 1.393(6)
C2A C7A 1.393(5)
C3A H3A 0.9500
C3A C4A 1.381(6)
C4A H4A 0.9500
C4A C5A 1.379(5)
C5A H5AA 0.9500
C5A C6A 1.394(5)
C6A H6A 0.9500
C6A C7A 1.383(5)
C7A H7A 0.9500
C8A C9A 1.395(4)
C9A H9A 0.9500
C9A C10A 1.389(5)
C10A H10A 0.9500
